data_2225413
loop_
_publ_author_name
'Bozorov, Khurshed A.'
'Elmuradov, Burkhon Zh.'
'Okmanov, Rasul Ya.'
'Tashkhodjaev, Bakhodir'
'Shakhidoyatov, Khusnutdin M.'

_publ_section_title
9-Furfurylidene-2,3-dimethyl-6,7,8,9-tetrahydro-4<i>H</i>-thieno[2',3':4,5]pyrimidino[1,2-<i>a</i>]pyridin-4-one
_journal_coeditor_code ZL2270
_journal_issue 3
_journal_name_full 'Acta Crystallographica Section E'
_journal_page_first o552
_journal_page_last o553
_journal_paper_doi 10.1107/S1600536810004101
_journal_volume 66
_journal_year 2010
_chemical_formula_iupac 'C17 H16 N2 O2 S'
_chemical_formula_moiety 'C17 H16 N2 O2 S'
_chemical_formula_sum 'C17 H16 N2 O2 S'
_chemical_formula_weight 312.39
_chemical_melting_point 448(3)
_chemical_name_systematic
9-Furfurylidene-2,3-dimethyl-6,7,8,9-tetrahydro-4<i>H</i>-thieno[2',3':4,5]pyrimidino[1,2-<i>a</i>]pyridin-4-one
_space_group_IT_number 14
_symmetry_cell_setting monoclinic
_symmetry_space_group_name_Hall '-P 2ybc'
_symmetry_space_group_name_H-M 'P 1 21/c 1'
_atom_sites_solution_hydrogens geom
_atom_sites_solution_primary direct
_atom_sites_solution_secondary difmap
_audit_creation_method SHELXL-97
_cell_angle_alpha 90.00
_cell_angle_beta 93.12(3)
_cell_angle_gamma 90.00
_cell_formula_units_Z 4
_cell_length_a 16.569(3)
_cell_length_b 11.034(2)
_cell_length_c 8.2775(17)
_cell_measurement_reflns_used 14
_cell_measurement_temperature 295.0(10)
_cell_measurement_theta_max 20
_cell_measurement_theta_min 10
_cell_volume 1511.1(5)
_computing_cell_refinement 'STADI4 (Stoe & Cie, 1997)'
_computing_data_collection 'STADI4 (Stoe & Cie, 1997)'
_computing_data_reduction 'X-RED  (Stoe & Cie, 1997)'
_computing_molecular_graphics 'XP in SHELXTL (Sheldrick, 2008)'
_computing_publication_material 'SHELXL97 (Sheldrick, 2008)'
_computing_structure_refinement 'SHELXL97 (Sheldrick, 2008)'
_computing_structure_solution 'SHELXS97 (Sheldrick, 2008)'
_diffrn_ambient_temperature 295(2)
_diffrn_measured_fraction_theta_full 0.998
_diffrn_measured_fraction_theta_max 0.999
_diffrn_measurement_device 'Stoe Stadi-4 four-circle diffractometer D092'
_diffrn_measurement_device_type 'Stoe Stadi-4 four-circle'
_diffrn_measurement_method
; Scan width (omega) = 1.56 - 1.80, scan ratio 2theta:omega = 1.00
  I(Net) and sigma(I) calculated according to Blessing (1987)
;
_diffrn_radiation_monochromator graphite
_diffrn_radiation_source 'fine-focus sealed tube'
_diffrn_radiation_type CuK\a
_diffrn_radiation_wavelength 1.54184
_diffrn_reflns_av_R_equivalents 0.000
_diffrn_reflns_av_sigmaI/netI 0.0173
_diffrn_reflns_limit_h_max 18
_diffrn_reflns_limit_h_min 0
_diffrn_reflns_limit_k_max 0
_diffrn_reflns_limit_k_min -12
_diffrn_reflns_limit_l_max 9
_diffrn_reflns_limit_l_min -9
_diffrn_reflns_number 2398
_diffrn_reflns_theta_full 59.99
_diffrn_reflns_theta_max 59.99
_diffrn_reflns_theta_min 2.67
_diffrn_standards_decay_% 8.8
_diffrn_standards_interval_time 60
_diffrn_standards_number 3
_exptl_absorpt_coefficient_mu 1.976
_exptl_absorpt_correction_T_max 0.9940
_exptl_absorpt_correction_T_min 0.7486
_exptl_absorpt_correction_type psi-scan
_exptl_absorpt_process_details
;
(North <i>et al.</i>, 1968)
;
_exptl_crystal_colour yellow
_exptl_crystal_density_diffrn 1.373
_exptl_crystal_density_method 'not measured'
_exptl_crystal_description prizmatic
_exptl_crystal_F_000 656
_exptl_crystal_size_max 0.70
_exptl_crystal_size_mid 0.25
_exptl_crystal_size_min 0.25
_refine_diff_density_max 0.213
_refine_diff_density_min -0.196
_refine_ls_extinction_coef 0.0065(6)
_refine_ls_extinction_expression Fc^*^=kFc[1+0.001xFc^2^\l^3^/sin(2\q)]^-1/4^
_refine_ls_extinction_method 'SHELXL97 (Sheldrick, 2008)'
_refine_ls_goodness_of_fit_ref 1.062
_refine_ls_hydrogen_treatment constr
_refine_ls_matrix_type full
_refine_ls_number_parameters 212
_refine_ls_number_reflns 2252
_refine_ls_number_restraints 0
_refine_ls_restrained_S_all 1.062
_refine_ls_R_factor_all 0.0558
_refine_ls_R_factor_gt 0.0461
_refine_ls_shift/su_max 0.004
_refine_ls_shift/su_mean 0.000
_refine_ls_structure_factor_coef Fsqd
_refine_ls_weighting_details 'calc w=1/[\s^2^(Fo^2^)+(0.0607P)^2^+0.8817P] where P=(Fo^2^+2Fc^2^)/3'
_refine_ls_weighting_scheme calc
_refine_ls_wR_factor_gt 0.1170
_refine_ls_wR_factor_ref 0.1263
_reflns_number_gt 1875
_reflns_number_total 2252
_reflns_threshold_expression I>2sigma(I)
_cod_data_source_file zl2270.cif
_cod_data_source_block I
_cod_original_sg_symbol_H-M 'P 21/c'
_cod_database_code 2225413
_cod_database_fobs_code 2225413

loop_
_symmetry_equiv_pos_as_xyz
'x, y, z'
'-x, y+1/2, -z+1/2'
'-x, -y, -z'
'x, -y-1/2, z-1/2'

loop_
_atom_site_type_symbol
_atom_site_label
_atom_site_fract_x
_atom_site_fract_y
_atom_site_fract_z
_atom_site_U_iso_or_equiv
_atom_site_adp_type
_atom_site_calc_flag
_atom_site_refinement_flags
_atom_site_occupancy
_atom_site_disorder_assembly
_atom_site_disorder_group
O O1 0.90729(13) 0.21420(19) -0.1624(3) 0.0835(8) Uani d . 1 . .
S S7 0.77689(4) 0.60019(6) -0.01745(10) 0.0595(3) Uani d . 1 . .
N N1 0.71466(12) 0.37806(19) 0.0356(3) 0.0467(6) Uani d . 1 . .
C C2 0.72119(14) 0.2591(2) 0.0249(3) 0.0418(6) Uani d . 1 . .
N N3 0.78599(12) 0.20424(19) -0.0432(3) 0.0458(5) Uani d . 1 A .
C C4 0.85116(15) 0.2697(3) -0.1063(3) 0.0518(7) Uani d . 1 . .
C C4A 0.84293(15) 0.3988(2) -0.0951(3) 0.0449(6) Uani d . 1 . .
C C5 0.89660(15) 0.4932(2) -0.1467(3) 0.0487(6) Uani d . 1 . .
C C5A 0.97383(17) 0.4694(3) -0.2303(4) 0.0679(9) Uani d . 1 . .
H H5AA 0.9986 0.5451 -0.2562 0.102 Uiso calc R 1 . .
H H5AB 0.9618 0.4245 -0.3280 0.102 Uiso calc R 1 . .
H H5AC 1.0102 0.4235 -0.1599 0.102 Uiso calc R 1 . .
C C6 0.86857(16) 0.6048(3) -0.1123(3) 0.0531(7) Uani d . 1 . .
C C6A 0.90635(19) 0.7268(3) -0.1409(4) 0.0709(9) Uani d . 1 . .
H H6AA 0.9540 0.7164 -0.2005 0.106 Uiso calc R 1 . .
H H6AB 0.9207 0.7645 -0.0388 0.106 Uiso calc R 1 . .
H H6AC 0.8684 0.7772 -0.2016 0.106 Uiso calc R 1 . .
C C7A 0.77579(14) 0.4433(2) -0.0239(3) 0.0450(6) Uani d . 1 . .
C C8 0.65649(15) 0.1844(2) 0.0904(3) 0.0421(6) Uani d . 1 A .
C C9 0.65812(17) 0.0487(2) 0.0699(3) 0.0538(7) Uani d . 1 . .
H H9A 0.6036 0.0194 0.0455 0.065 Uiso calc PR 0.867(11) A 1
H H9B 0.6782 0.0114 0.1703 0.065 Uiso calc PR 0.867(11) A 1
H H9C 0.6373 0.0109 0.1648 0.065 Uiso calc PR 0.133(11) A 2
H H9D 0.6229 0.0265 -0.0228 0.065 Uiso calc PR 0.133(11) A 2
C C10 0.7120(3) 0.0122(3) -0.0664(6) 0.0553(13) Uani d P 0.867(11) A 1
H H10A 0.7188 -0.0751 -0.0657 0.066 Uiso calc PR 0.867(11) A 1
H H10B 0.6857 0.0348 -0.1696 0.066 Uiso calc PR 0.867(11) A 1
C C10A 0.7417(14) 0.0010(18) 0.046(5) 0.059(9) Uani d P 0.133(11) A 2
H H10C 0.7690 -0.0087 0.1520 0.071 Uiso calc PR 0.133(11) A 2
H H10D 0.7364 -0.0790 -0.0017 0.071 Uiso calc PR 0.133(11) A 2
C C11 0.79243(19) 0.0704(3) -0.0502(4) 0.0619(8) Uani d . 1 . .
H H11A 0.8235 0.0477 -0.1414 0.074 Uiso calc PR 0.867(11) A 1
H H11B 0.8211 0.0414 0.0476 0.074 Uiso calc PR 0.867(11) A 1
H H11C 0.7820 0.0459 -0.1619 0.074 Uiso calc PR 0.133(11) A 2
H H11D 0.8479 0.0487 -0.0200 0.074 Uiso calc PR 0.133(11) A 2
C C12 0.59817(14) 0.2425(2) 0.1664(3) 0.0462(6) Uani d . 1 . .
H H12A 0.6022 0.3265 0.1678 0.055 Uiso calc R 1 A .
O O1' 0.48028(12) 0.28051(16) 0.3048(3) 0.0661(6) Uani d . 1 . .
C C2' 0.53057(15) 0.1931(2) 0.2458(3) 0.0453(6) Uani d . 1 A .
C C3' 0.50203(17) 0.0833(2) 0.2865(3) 0.0532(7) Uani d . 1 . .
H H3'A 0.5247 0.0088 0.2625 0.064 Uiso calc R 1 A .
C C4' 0.43150(17) 0.1016(3) 0.3722(4) 0.0581(8) Uani d . 1 A .
H H4'A 0.3989 0.0421 0.4144 0.070 Uiso calc R 1 . .
C C5' 0.42112(18) 0.2205(3) 0.3803(4) 0.0677(9) Uani d . 1 A .
H H5'A 0.3790 0.2580 0.4309 0.081 Uiso calc R 1 . .

loop_
_atom_site_aniso_label
_atom_site_aniso_U_11
_atom_site_aniso_U_22
_atom_site_aniso_U_33
_atom_site_aniso_U_12
_atom_site_aniso_U_13
_atom_site_aniso_U_23
O1 0.0666(14) 0.0566(13) 0.132(2) 0.0106(11) 0.0528(14) -0.0037(13)
S7 0.0568(5) 0.0387(4) 0.0861(6) -0.0057(3) 0.0330(4) -0.0040(3)
N1 0.0458(12) 0.0368(12) 0.0594(13) -0.0038(9) 0.0206(10) -0.0035(9)
C2 0.0426(13) 0.0371(14) 0.0465(13) 0.0011(11) 0.0084(11) -0.0033(11)
N3 0.0448(12) 0.0374(12) 0.0562(13) 0.0023(9) 0.0121(10) -0.0027(9)
C4 0.0450(15) 0.0491(16) 0.0630(16) 0.0050(12) 0.0176(13) -0.0004(13)
C4A 0.0391(13) 0.0477(15) 0.0489(14) 0.0007(11) 0.0107(11) -0.0012(11)
C5 0.0412(14) 0.0499(16) 0.0563(15) -0.0021(12) 0.0144(12) 0.0009(12)
C5A 0.0466(16) 0.068(2) 0.092(2) -0.0008(15) 0.0275(15) 0.0024(17)
C6 0.0466(15) 0.0526(16) 0.0615(16) -0.0084(13) 0.0175(13) 0.0020(13)
C6A 0.068(2) 0.0541(18) 0.094(2) -0.0126(15) 0.0291(17) 0.0071(16)
C7A 0.0421(13) 0.0398(14) 0.0543(15) -0.0018(11) 0.0129(11) -0.0014(11)
C8 0.0442(14) 0.0357(13) 0.0467(14) -0.0040(11) 0.0061(11) -0.0004(10)
C9 0.0596(17) 0.0386(15) 0.0645(17) -0.0044(13) 0.0155(14) -0.0031(12)
C10 0.065(2) 0.0360(17) 0.066(3) 0.0019(16) 0.010(2) -0.0066(16)
C10A 0.048(13) 0.032(11) 0.10(2) 0.004(9) 0.008(13) 0.013(12)
C11 0.0681(19) 0.0365(14) 0.083(2) 0.0089(14) 0.0169(16) -0.0035(14)
C12 0.0472(14) 0.0337(13) 0.0587(15) -0.0056(11) 0.0115(12) -0.0006(11)
O1' 0.0624(12) 0.0378(10) 0.1018(15) -0.0008(9) 0.0407(11) 0.0043(10)
C2' 0.0444(14) 0.0357(13) 0.0567(15) -0.0030(11) 0.0110(12) -0.0011(11)
C3' 0.0576(16) 0.0346(14) 0.0692(18) -0.0072(12) 0.0196(14) -0.0015(12)
C4' 0.0539(16) 0.0467(16) 0.0760(19) -0.0121(13) 0.0236(14) 0.0027(13)
C5' 0.0569(17) 0.0501(18) 0.100(2) -0.0057(14) 0.0384(17) 0.0024(16)

loop_
_atom_type_symbol
_atom_type_description
_atom_type_scat_dispersion_real
_atom_type_scat_dispersion_imag
_atom_type_scat_source
C C 0.0181 0.0091 'International Tables Vol C Tables 4.2.6.8 and 6.1.1.4'
H H 0.0000 0.0000 'International Tables Vol C Tables 4.2.6.8 and 6.1.1.4'
N N 0.0311 0.0180 'International Tables Vol C Tables 4.2.6.8 and 6.1.1.4'
O O 0.0492 0.0322 'International Tables Vol C Tables 4.2.6.8 and 6.1.1.4'
S S 0.3331 0.5567 'International Tables Vol C Tables 4.2.6.8 and 6.1.1.4'

loop_
_geom_angle_atom_site_label_1
_geom_angle_atom_site_label_2
_geom_angle_atom_site_label_3
_geom_angle_site_symmetry_1
_geom_angle_site_symmetry_3
_geom_angle
_geom_angle_publ_flag
C7A S7 C6 . . 91.33(12) ?
C2 N1 C7A . . 116.0(2) ?
N1 C2 N3 . . 122.1(2) ?
N1 C2 C8 . . 117.8(2) ?
N3 C2 C8 . . 120.1(2) ?
C2 N3 C4 . . 123.4(2) ?
C2 N3 C11 . . 120.8(2) ?
C4 N3 C11 . . 115.7(2) ?
O1 C4 N3 . . 119.5(3) ?
O1 C4 C4A . . 126.7(2) ?
N3 C4 C4A . . 113.8(2) ?
C7A C4A C4 . . 117.6(2) ?
C7A C4A C5 . . 113.2(2) ?
C4 C4A C5 . . 129.2(2) ?
C6 C5 C4A . . 111.6(2) ?
C6 C5 C5A . . 124.3(2) ?
C4A C5 C5A . . 124.0(2) ?
C5 C5A H5AA . . 109.5 ?
C5 C5A H5AB . . 109.5 ?
H5AA C5A H5AB . . 109.5 ?
C5 C5A H5AC . . 109.5 ?
H5AA C5A H5AC . . 109.5 ?
H5AB C5A H5AC . . 109.5 ?
C5 C6 C6A . . 129.0(2) ?
C5 C6 S7 . . 112.7(2) ?
C6A C6 S7 . . 118.3(2) ?
C6 C6A H6AA . . 109.5 ?
C6 C6A H6AB . . 109.5 ?
H6AA C6A H6AB . . 109.5 ?
C6 C6A H6AC . . 109.5 ?
H6AA C6A H6AC . . 109.5 ?
H6AB C6A H6AC . . 109.5 ?
N1 C7A C4A . . 127.0(2) ?
N1 C7A S7 . . 121.74(18) ?
C4A C7A S7 . . 111.21(19) ?
C12 C8 C2 . . 117.4(2) ?
C12 C8 C9 . . 123.0(2) ?
C2 C8 C9 . . 119.6(2) ?
C10A C9 C8 . . 112.6(8) ?
C8 C9 C10 . . 111.1(2) ?
C10A C9 H9A . . 135.2 ?
C8 C9 H9A . . 109.4 ?
C10 C9 H9A . . 109.4 ?
C8 C9 H9B . . 109.4 ?
C10 C9 H9B . . 109.4 ?
H9A C9 H9B . . 108.0 ?
C10A C9 H9C . . 109.1 ?
C8 C9 H9C . . 109.1 ?
C10A C9 H9D . . 109.1 ?
C8 C9 H9D . . 109.1 ?
H9C C9 H9D . . 107.8 ?
C11 C10 C9 . . 112.2(3) ?
C11 C10 H10A . . 109.2 ?
C9 C10 H10A . . 109.2 ?
C11 C10 H10B . . 109.2 ?
C9 C10 H10B . . 109.2 ?
H10A C10 H10B . . 107.9 ?
C11 C10A C9 . . 117.6(17) ?
C11 C10A H10C . . 107.9 ?
C9 C10A H10C . . 107.9 ?
C11 C10A H10D . . 107.9 ?
C9 C10A H10D . . 107.9 ?
H10C C10A H10D . . 107.2 ?
C10A C11 N3 . . 118.1(9) ?
C10 C11 N3 . . 111.7(3) ?
C10A C11 H11A . . 130.9 ?
C10 C11 H11A . . 109.3 ?
N3 C11 H11A . . 109.3 ?
C10 C11 H11B . . 109.3 ?
N3 C11 H11B . . 109.3 ?
H11A C11 H11B . . 107.9 ?
C10A C11 H11C . . 107.8 ?
N3 C11 H11C . . 107.8 ?
H11B C11 H11C . . 139.2 ?
C10A C11 H11D . . 107.8 ?
C10 C11 H11D . . 138.9 ?
N3 C11 H11D . . 107.8 ?
H11C C11 H11D . . 107.1 ?
C8 C12 C2' . . 129.2(2) ?
C8 C12 H12A . . 115.4 ?
C2' C12 H12A . . 115.4 ?
C5' O1' C2' . . 106.6(2) ?
C3' C2' O1' . . 108.2(2) ?
C3' C2' C12 . . 138.3(2) ?
O1' C2' C12 . . 113.4(2) ?
C2' C3' C4' . . 107.9(2) ?
C2' C3' H3'A . . 126.0 ?
C4' C3' H3'A . . 126.0 ?
C5' C4' C3' . . 106.2(2) ?
C5' C4' H4'A . . 126.9 ?
C3' C4' H4'A . . 126.9 ?
C4' C5' O1' . . 111.1(2) ?
C4' C5' H5'A . . 124.5 ?
O1' C5' H5'A . . 124.5 ?

loop_
_geom_bond_atom_site_label_1
_geom_bond_atom_site_label_2
_geom_bond_site_symmetry_2
_geom_bond_distance
_geom_bond_publ_flag
O1 C4 . 1.226(3) ?
S7 C7A . 1.732(3) ?
S7 C6 . 1.748(3) ?
N1 C2 . 1.321(3) ?
N1 C7A . 1.357(3) ?
C2 N3 . 1.379(3) ?
C2 C8 . 1.479(3) ?
N3 C4 . 1.422(3) ?
N3 C11 . 1.482(3) ?
C4 C4A . 1.435(4) ?
C4A C7A . 1.377(3) ?
C4A C5 . 1.449(3) ?
C5 C6 . 1.352(4) ?
C5 C5A . 1.510(4) ?
C5A H5AA . 0.9600 ?
C5A H5AB . 0.9600 ?
C5A H5AC . 0.9600 ?
C6 C6A . 1.509(4) ?
C6A H6AA . 0.9600 ?
C6A H6AB . 0.9600 ?
C6A H6AC . 0.9600 ?
C8 C12 . 1.344(3) ?
C8 C9 . 1.506(3) ?
C9 C10A . 1.51(2) ?
C9 C10 . 1.531(4) ?
C9 H9A . 0.9700 ?
C9 H9B . 0.9700 ?
C9 H9C . 0.9700 ?
C9 H9D . 0.9700 ?
C10 C11 . 1.478(5) ?
C10 H10A . 0.9700 ?
C10 H10B . 0.9700 ?
C10A C11 . 1.41(2) ?
C10A H10C . 0.9700 ?
C10A H10D . 0.9700 ?
C11 H11A . 0.9700 ?
C11 H11B . 0.9700 ?
C11 H11C . 0.9700 ?
C11 H11D . 0.9700 ?
C12 C2' . 1.437(3) ?
C12 H12A . 0.9300 ?
O1' C5' . 1.363(3) ?
O1' C2' . 1.381(3) ?
C2' C3' . 1.349(3) ?
C3' C4' . 1.414(4) ?
C3' H3'A . 0.9300 ?
C4' C5' . 1.325(4) ?
C4' H4'A . 0.9300 ?
C5' H5'A . 0.9300 ?

loop_
_geom_hbond_atom_site_label_D
_geom_hbond_atom_site_label_H
_geom_hbond_atom_site_label_A
_geom_hbond_site_symmetry_A
_geom_hbond_distance_DH
_geom_hbond_distance_HA
_geom_hbond_distance_DA
_geom_hbond_angle_DHA
_geom_hbond_publ_flag
C3' H3'A O1' 2_645 0.93 2.581 3.442(3) 154 y
C4' H4'A N1 2_645 0.93 2.659 3.568(3) 166 y
C5A H5AA O1 2_754 0.96 2.545 3.486(4) 166 y
C6A H6AA O1 2_754 0.96 2.619 3.571(4) 171 y
